data_1528234
loop_
_publ_author_name
'Yelon, W.B.'
'Hadjipanayis, G.C.'

_publ_section_title
;
 Neutron diffraction studies of rare earth - transition metal - nitrides
 in R1 Fe17 compounds
;
_journal_name_full 'IEEE Transactions on Magnetics'
_journal_page_first 2316
_journal_page_last 2321
_journal_volume 28
_journal_year 1992
_chemical_formula_sum 'Fe17 Y1.76'
_space_group_IT_number 194
_symmetry_space_group_name_Hall '-P 6c 2c'
_symmetry_space_group_name_H-M 'P 63/m m c'
_cell_angle_alpha 90
_cell_angle_beta 90
_cell_angle_gamma 120
_cell_formula_units_Z 2
_cell_length_a 8.4785
_cell_length_b 8.4785
_cell_length_c 8.2916
_cell_volume 516.187
_citation_journal_id_ASTM IEMGAQ
_cod_data_source_file Yelon_IEMGAQ_1992_521.cif
_cod_data_source_block Fe17Y1.76
_cod_database_code 1528234

loop_
_symmetry_equiv_pos_as_xyz
x,y,z
x-y,x,z+1/2
-y,x-y,z
-x,-y,z+1/2
-x+y,-x,z
y,-x+y,z+1/2
-y,-x,-z+1/2
x-y,-y,-z
x,x-y,-z+1/2
y,x,-z
-x+y,y,-z+1/2
-x,-x+y,-z
-x,-y,-z
-x+y,-x,-z-1/2
y,-x+y,-z
x,y,-z-1/2
x-y,x,-z
-y,x-y,-z-1/2
y,x,z-1/2
-x+y,y,z
-x,-x+y,z-1/2
-y,-x,z
x-y,-y,z-1/2
x,x-y,z

loop_
_atom_site_label
_atom_site_type_symbol
_atom_site_fract_x
_atom_site_fract_y
_atom_site_fract_z
_atom_site_occupancy
_atom_site_U_iso_or_equiv
Fe5 Fe 0.1672 0.3344 0.9871 1 0.0
Fe3 Fe 0.5 0 0 1 0.0
Y2 Y 0.3333 0.6667 0.25 0.35 0.0
Fe1 Fe 0 0 0.1103 0.28 0.0
Y1 Y 0 0 0.25 0.41 0.0
Fe2 Fe 0.3333 0.6667 0.1049 0.71 0.0
Y3 Y 0.3333 0.6667 0.75 1 0.0
Fe4 Fe 0.3341 0.964 0.25 1 0.0
